data_4082200
loop_
_publ_author_name
'Groom, Laura R.'
'Schwarz, Andrew D.'
'Nova, Ainara'
'Clot, Eric'
'Mountford, Philip'

_publ_section_title
;
 Synthesis and Reactions of a Cyclopentadienyl-Amidinate
 Titaniumtert-Butoxyimido Compound
;
_journal_issue 24
_journal_name_full Organometallics
_journal_page_first 7520
_journal_paper_doi 10.1021/om401008a
_journal_volume 32
_journal_year 2013
_chemical_formula_moiety 'C41 H35 B F15 N3 O Ti, C6 H6'
_chemical_formula_sum 'C47 H41 B F15 N3 O Ti'
_chemical_formula_weight 1007.54
_chemical_name_systematic
;
Cp*Ti{PhC(NiPr)2}{h2-ON(H)B(C6F5)3}
;
_space_group_IT_number 14
_symmetry_cell_setting monoclinic
_symmetry_space_group_name_Hall '-P 2ybc'
_symmetry_space_group_name_H-M 'P 1 21/c 1'
_atom_sites_solution_hydrogens difmap
_atom_sites_solution_primary direct
_atom_sites_solution_secondary difmap
_cell_angle_alpha 90
_cell_angle_beta 97.7434(15)
_cell_angle_gamma 90
_cell_formula_units_Z 4
_cell_length_a 13.2439(2)
_cell_length_b 13.8026(3)
_cell_length_c 24.0023(3)
_cell_measurement_reflns_used 12021
_cell_measurement_temperature 150
_cell_measurement_theta_max 76
_cell_measurement_theta_min 3
_cell_volume 4347.62(13)
_computing_cell_refinement 'CrysAlis, (Oxford Diffraction, 2002)'
_computing_data_collection 'SuperNova, (Oxford Diffraction, 2010)'
_computing_data_reduction 'CrysAlis, (Oxford Diffraction, 2002)'
_computing_molecular_graphics 'CAMERON (Watkin et al., 1996)'
_computing_publication_material 'CRYSTALS (Betteridge et al., 2003)'
_computing_structure_refinement 'CRYSTALS (Betteridge et al., 2003)'
_computing_structure_solution 'SIR92 (Altomare et al., 1994)'
_diffrn_ambient_temperature 150
_diffrn_measured_fraction_theta_full 0.998
_diffrn_measured_fraction_theta_max 0.989
_diffrn_measurement_device Area
_diffrn_measurement_device_type 'Oxford Diffraction SuperNova'
_diffrn_measurement_method \w/2\q
_diffrn_radiation_monochromator graphite
_diffrn_radiation_type 'Cu K\a'
_diffrn_radiation_wavelength 1.54180
_diffrn_reflns_av_R_equivalents 0.026
_diffrn_reflns_limit_h_max 16
_diffrn_reflns_limit_h_min -16
_diffrn_reflns_limit_k_max 16
_diffrn_reflns_limit_k_min -17
_diffrn_reflns_limit_l_max 30
_diffrn_reflns_limit_l_min -11
_diffrn_reflns_number 25794
_diffrn_reflns_theta_full 74.137
_diffrn_reflns_theta_max 76.430
_diffrn_reflns_theta_min 3.368
_diffrn_standards_number 0
_exptl_absorpt_coefficient_mu 2.621
_exptl_absorpt_correction_T_max 0.77
_exptl_absorpt_correction_T_min 0.70
_exptl_absorpt_correction_type multi-scan
_exptl_absorpt_process_details 'CrysAlis, (Oxford Diffraction, 2002)'
_exptl_crystal_colour orange
_exptl_crystal_density_diffrn 1.539
_exptl_crystal_density_method 'not measured'
_exptl_crystal_description block
_exptl_crystal_F_000 2056
_exptl_crystal_size_max 0.100
_exptl_crystal_size_mid 0.100
_exptl_crystal_size_min 0.100
_refine_diff_density_max 0.41
_refine_diff_density_min -0.40
_refine_ls_extinction_method None
_refine_ls_goodness_of_fit_ref 1.0518
_refine_ls_hydrogen_treatment mixed
_refine_ls_matrix_type full
_refine_ls_number_parameters 617
_refine_ls_number_reflns 7642
_refine_ls_number_restraints 1
_refine_ls_R_factor_all 0.0388
_refine_ls_R_factor_gt 0.0341
_refine_ls_shift/su_max 0.0015075
_refine_ls_shift/su_mean 0.0000545
_refine_ls_structure_factor_coef F
_refine_ls_weighting_details
;
 Method, part 1, Chebychev polynomial, (Watkin, 1994, Prince, 1982) 
 [weight] = 1.0/[A~0~*T~0~(x)+A~1~*T~1~(x) ... +A~n-1~]*T~n-1~(x)] 
 where A~i~ are the Chebychev coefficients listed below and x= Fcalc/Fmax 
 Method = Robust Weighting (Prince, 1982) 
 W = [weight] * [1-(deltaF/6*sigmaF)^2^]^2^ 
 A~i~ are: 
 7.95 -10.0 1.89 -1.33 -3.32 
;
_refine_ls_weighting_scheme calc
_refine_ls_wR_factor_all 0.0327
_refine_ls_wR_factor_gt 0.0305
_refine_ls_wR_factor_ref 0.0298
_reflns_limit_h_max 16
_reflns_limit_h_min -16
_reflns_limit_k_max 17
_reflns_limit_k_min 0
_reflns_limit_l_max 30
_reflns_limit_l_min 0
_reflns_number_gt 8023
_reflns_number_total 9016
_reflns_threshold_expression I>2.0\s(I)
_oxford_diffrn_Wilson_B_factor 1.87
_oxford_diffrn_Wilson_scale 0.05
_oxford_refine_ls_r_factor_ref 0.0324
_oxford_refine_ls_scale 3.850(2)
_oxford_reflns_number_all 8979
_oxford_reflns_threshold_expression_ref I>3.0\s(I)
_cod_data_source_file om401008a_si_002.cif
_cod_data_source_block compound_36
_cod_original_cell_volume 4347.59(13)
_cod_original_sg_symbol_H-M 'P 1 21/c 1 '
_cod_database_code 4082200

loop_
_symmetry_equiv_pos_as_xyz
x,y,z
-x,-y,-z
-x,y+1/2,-z+1/2
x,-y+1/2,z+1/2

loop_
_atom_site_label
_atom_site_type_symbol
_atom_site_fract_x
_atom_site_fract_y
_atom_site_fract_z
_atom_site_U_iso_or_equiv
_atom_site_occupancy
_atom_site_adp_type
_atom_site_refinement_flags_posn
Ti1 Ti 0.816205(17) 0.297803(17) 0.333901(9) 0.0179 1.0000 Uani .
N1 N 0.75989(8) 0.15579(8) 0.34438(5) 0.0210 1.0000 Uani D
N2 N 0.97468(8) 0.25743(8) 0.33750(5) 0.0204 1.0000 Uani .
N3 N 0.89825(9) 0.28397(8) 0.41262(5) 0.0216 1.0000 Uani .
O1 O 0.69769(7) 0.23957(7) 0.35062(4) 0.0254 1.0000 Uani .
B1 B 0.69900(11) 0.07313(11) 0.30834(6) 0.0200 1.0000 Uani .
F1 F 0.79881(6) 0.23195(6) 0.24554(3) 0.0263 1.0000 Uani .
F2 F 0.82538(8) 0.22674(8) 0.13881(4) 0.0400 1.0000 Uani .
F3 F 0.75694(8) 0.07323(9) 0.07189(4) 0.0444 1.0000 Uani .
F4 F 0.65705(8) -0.07412(7) 0.11604(4) 0.0398 1.0000 Uani .
F5 F 0.63014(7) -0.07238(7) 0.22398(4) 0.0334 1.0000 Uani .
F6 F 0.62293(7) 0.03410(7) 0.41335(4) 0.0324 1.0000 Uani .
F7 F 0.43282(7) 0.05495(8) 0.43662(4) 0.0414 1.0000 Uani .
F8 F 0.28390(7) 0.12447(10) 0.35717(5) 0.0504 1.0000 Uani .
F9 F 0.32965(8) 0.16946(10) 0.25324(5) 0.0518 1.0000 Uani .
F10 F 0.51648(7) 0.14498(7) 0.22774(4) 0.0356 1.0000 Uani .
F11 F 0.91668(6) 0.03543(7) 0.33836(4) 0.0314 1.0000 Uani .
F12 F 1.00575(7) -0.13034(8) 0.37493(4) 0.0393 1.0000 Uani .
F13 F 0.89060(8) -0.29291(7) 0.38364(4) 0.0423 1.0000 Uani .
F14 F 0.68653(8) -0.28231(7) 0.36239(4) 0.0385 1.0000 Uani .
F15 F 0.59435(6) -0.11831(6) 0.32899(4) 0.0314 1.0000 Uani .
C1 C 0.98336(10) 0.25394(10) 0.39303(6) 0.0208 1.0000 Uani .
C2 C 1.07888(10) 0.22202(11) 0.42977(6) 0.0246 1.0000 Uani .
C3 C 1.09553(12) 0.12503(12) 0.44331(7) 0.0327 1.0000 Uani .
C4 C 1.18455(14) 0.09727(15) 0.47755(7) 0.0431 1.0000 Uani .
C5 C 1.25676(13) 0.16525(16) 0.49719(7) 0.0434 1.0000 Uani .
C6 C 1.24127(12) 0.26144(16) 0.48306(7) 0.0415 1.0000 Uani .
C7 C 1.15259(12) 0.29003(12) 0.44940(7) 0.0321 1.0000 Uani .
C8 C 1.06043(10) 0.22697(10) 0.30793(6) 0.0233 1.0000 Uani .
C9 C 1.02221(12) 0.18350(11) 0.25078(6) 0.0289 1.0000 Uani .
C10 C 1.13403(12) 0.31022(12) 0.30133(7) 0.0315 1.0000 Uani .
C11 C 0.87529(11) 0.27921(12) 0.47086(6) 0.0281 1.0000 Uani .
C12 C 0.95126(14) 0.33280(16) 0.51321(7) 0.0447 1.0000 Uani .
C13 C 0.85883(16) 0.17594(14) 0.49065(7) 0.0438 1.0000 Uani .
C14 C 0.69897(11) 0.43048(10) 0.33050(6) 0.0275 1.0000 Uani .
C15 C 0.72420(11) 0.41390(10) 0.27584(6) 0.0261 1.0000 Uani .
C16 C 0.82942(11) 0.43631(10) 0.27648(6) 0.0237 1.0000 Uani .
C17 C 0.86908(11) 0.46398(9) 0.33197(6) 0.0234 1.0000 Uani .
C18 C 0.78789(11) 0.46124(10) 0.36516(6) 0.0256 1.0000 Uani .
C19 C 0.59455(12) 0.42211(13) 0.34725(8) 0.0392 1.0000 Uani .
C20 C 0.64979(13) 0.38305(13) 0.22620(7) 0.0372 1.0000 Uani .
C21 C 0.88468(13) 0.43661(11) 0.22593(6) 0.0308 1.0000 Uani .
C22 C 0.97559(11) 0.49543(11) 0.35328(7) 0.0294 1.0000 Uani .
C23 C 0.79147(14) 0.49809(12) 0.42414(7) 0.0363 1.0000 Uani .
C24 C 0.71462(10) 0.07789(10) 0.24149(6) 0.0205 1.0000 Uani .
C25 C 0.76309(10) 0.15042(10) 0.21583(6) 0.0225 1.0000 Uani .
C26 C 0.77818(11) 0.15164(12) 0.15988(6) 0.0281 1.0000 Uani .
C27 C 0.74334(11) 0.07508(13) 0.12607(6) 0.0308 1.0000 Uani .
C28 C 0.69285(11) 0.00002(12) 0.14881(6) 0.0286 1.0000 Uani .
C29 C 0.68021(10) 0.00284(10) 0.20486(6) 0.0248 1.0000 Uani .
C30 C 0.57960(10) 0.08490(10) 0.31879(6) 0.0219 1.0000 Uani .
C31 C 0.55187(10) 0.06627(10) 0.37142(6) 0.0248 1.0000 Uani .
C32 C 0.45454(11) 0.07835(11) 0.38539(6) 0.0287 1.0000 Uani .
C33 C 0.37924(11) 0.11370(13) 0.34526(7) 0.0330 1.0000 Uani .
C34 C 0.40240(11) 0.13576(12) 0.29279(7) 0.0323 1.0000 Uani .
C35 C 0.50100(11) 0.12107(10) 0.28060(6) 0.0252 1.0000 Uani .
C36 C 0.75008(10) -0.03046(10) 0.33236(6) 0.0217 1.0000 Uani .
C37 C 0.85518(10) -0.04123(11) 0.34468(6) 0.0241 1.0000 Uani .
C38 C 0.90376(11) -0.12650(12) 0.36276(6) 0.0284 1.0000 Uani .
C39 C 0.84657(12) -0.20840(11) 0.36782(6) 0.0293 1.0000 Uani .
C40 C 0.74213(12) -0.20298(11) 0.35635(6) 0.0278 1.0000 Uani .
C41 C 0.69652(11) -0.11566(10) 0.33932(6) 0.0244 1.0000 Uani .
C42 C 0.43431(18) -0.19977(18) 0.42584(9) 0.0569 1.0000 Uani .
C43 C 0.47477(17) -0.28404(19) 0.40923(8) 0.0594 1.0000 Uani .
C44 C 0.49507(17) -0.35902(18) 0.44711(11) 0.0598 1.0000 Uani .
C45 C 0.47321(17) -0.34896(17) 0.50183(9) 0.0548 1.0000 Uani .
C46 C 0.42985(18) -0.26386(17) 0.51734(8) 0.0524 1.0000 Uani .
C47 C 0.41148(18) -0.18924(17) 0.47941(9) 0.0546 1.0000 Uani .
H31 H 1.0461 0.0781 0.4293 0.0404 1.0000 Uiso R
H41 H 1.1953 0.0305 0.4863 0.0540 1.0000 Uiso R
H51 H 1.3182 0.1443 0.5208 0.0528 1.0000 Uiso R
H61 H 1.2909 0.3090 0.4957 0.0508 1.0000 Uiso R
H71 H 1.1418 0.3567 0.4399 0.0393 1.0000 Uiso R
H81 H 1.0979 0.1756 0.3310 0.0284 1.0000 Uiso R
H93 H 1.0804 0.1577 0.2345 0.0429 1.0000 Uiso R
H92 H 0.9875 0.2342 0.2249 0.0435 1.0000 Uiso R
H91 H 0.9731 0.1298 0.2550 0.0437 1.0000 Uiso R
H101 H 1.1893 0.2843 0.2831 0.0489 1.0000 Uiso R
H102 H 1.1621 0.3378 0.3384 0.0488 1.0000 Uiso R
H103 H 1.0968 0.3616 0.2777 0.0490 1.0000 Uiso R
H111 H 0.8070 0.3119 0.4703 0.0349 1.0000 Uiso R
H121 H 0.9244 0.3391 0.5492 0.0676 1.0000 Uiso R
H122 H 1.0152 0.2955 0.5195 0.0675 1.0000 Uiso R
H123 H 0.9659 0.3975 0.5000 0.0685 1.0000 Uiso R
H133 H 0.8391 0.1803 0.5296 0.0679 1.0000 Uiso R
H132 H 0.9230 0.1394 0.4922 0.0694 1.0000 Uiso R
H131 H 0.8041 0.1428 0.4648 0.0692 1.0000 Uiso R
H191 H 0.5990 0.4103 0.3872 0.0615 1.0000 Uiso R
H192 H 0.5572 0.4828 0.3386 0.0613 1.0000 Uiso R
H193 H 0.5590 0.3673 0.3281 0.0616 1.0000 Uiso R
H203 H 0.6851 0.3734 0.1942 0.0578 1.0000 Uiso R
H202 H 0.5979 0.4325 0.2183 0.0574 1.0000 Uiso R
H201 H 0.6178 0.3215 0.2347 0.0572 1.0000 Uiso R
H213 H 0.9579 0.4371 0.2378 0.0492 1.0000 Uiso R
H212 H 0.8672 0.4940 0.2039 0.0486 1.0000 Uiso R
H211 H 0.8683 0.3790 0.2025 0.0483 1.0000 Uiso R
H221 H 1.0018 0.4581 0.3868 0.0462 1.0000 Uiso R
H222 H 0.9782 0.5635 0.3631 0.0455 1.0000 Uiso R
H223 H 1.0206 0.4861 0.3241 0.0460 1.0000 Uiso R
H233 H 0.8610 0.4923 0.4432 0.0561 1.0000 Uiso R
H232 H 0.7705 0.5648 0.4212 0.0570 1.0000 Uiso R
H231 H 0.7459 0.4596 0.4437 0.0555 1.0000 Uiso R
H421 H 0.4224 -0.1461 0.3991 0.0708 1.0000 Uiso R
H431 H 0.4896 -0.2898 0.3720 0.0706 1.0000 Uiso R
H441 H 0.5247 -0.4165 0.4365 0.0729 1.0000 Uiso R
H451 H 0.4885 -0.4008 0.5283 0.0678 1.0000 Uiso R
H461 H 0.4129 -0.2568 0.5546 0.0634 1.0000 Uiso R
H471 H 0.3841 -0.1288 0.4905 0.0667 1.0000 Uiso R
H1 H 0.7819(14) 0.1356(14) 0.3790(5) 0.035(5) 1.0000 Uiso D

loop_
_atom_site_aniso_label
_atom_site_aniso_U_11
_atom_site_aniso_U_22
_atom_site_aniso_U_33
_atom_site_aniso_U_23
_atom_site_aniso_U_13
_atom_site_aniso_U_12
Ti1 0.01849(11) 0.01761(11) 0.01759(11) -0.00032(8) 0.00222(8) -0.00047(8)
N1 0.0212(5) 0.0189(5) 0.0229(5) -0.0004(4) 0.0024(4) 0.0014(4)
N2 0.0186(5) 0.0220(5) 0.0207(5) -0.0004(4) 0.0029(4) 0.0017(4)
N3 0.0222(5) 0.0243(5) 0.0182(5) -0.0004(4) 0.0018(4) 0.0023(4)
O1 0.0228(5) 0.0215(5) 0.0330(5) -0.0034(4) 0.0077(4) 0.0019(4)
B1 0.0190(7) 0.0197(7) 0.0212(7) -0.0013(5) 0.0029(5) -0.0009(5)
F1 0.0327(4) 0.0236(4) 0.0228(4) -0.0002(3) 0.0037(3) -0.0059(3)
F2 0.0470(5) 0.0489(6) 0.0255(4) 0.0023(4) 0.0099(4) -0.0165(5)
F3 0.0465(6) 0.0661(7) 0.0220(4) -0.0103(4) 0.0099(4) -0.0099(5)
F4 0.0445(5) 0.0410(5) 0.0320(5) -0.0153(4) -0.0018(4) -0.0033(4)
F5 0.0384(5) 0.0295(4) 0.0304(4) -0.0018(3) -0.0022(4) -0.0109(4)
F6 0.0277(4) 0.0460(5) 0.0238(4) 0.0057(4) 0.0040(3) 0.0078(4)
F7 0.0358(5) 0.0588(6) 0.0328(5) 0.0065(4) 0.0165(4) 0.0051(4)
F8 0.0223(4) 0.0817(8) 0.0496(6) 0.0029(6) 0.0134(4) 0.0129(5)
F9 0.0290(5) 0.0832(8) 0.0421(6) 0.0122(6) 0.0012(4) 0.0247(5)
F10 0.0301(4) 0.0489(6) 0.0281(4) 0.0124(4) 0.0049(3) 0.0113(4)
F11 0.0198(4) 0.0322(4) 0.0426(5) 0.0021(4) 0.0053(3) -0.0016(3)
F12 0.0228(4) 0.0492(6) 0.0453(5) 0.0092(4) 0.0026(4) 0.0127(4)
F13 0.0483(6) 0.0331(5) 0.0445(6) 0.0117(4) 0.0026(4) 0.0181(4)
F14 0.0481(6) 0.0230(4) 0.0438(5) 0.0070(4) 0.0038(4) -0.0028(4)
F15 0.0223(4) 0.0266(4) 0.0440(5) 0.0050(4) -0.0001(3) -0.0037(3)
C1 0.0213(6) 0.0189(6) 0.0219(6) -0.0004(5) 0.0015(5) -0.0009(5)
C2 0.0213(6) 0.0324(7) 0.0199(6) -0.0003(5) 0.0021(5) 0.0035(5)
C3 0.0321(8) 0.0336(8) 0.0315(8) 0.0047(6) 0.0013(6) 0.0053(6)
C4 0.0416(9) 0.0519(11) 0.0348(9) 0.0119(8) 0.0018(7) 0.0187(8)
C5 0.0291(8) 0.0733(13) 0.0266(8) 0.0005(8) -0.0007(6) 0.0187(8)
C6 0.0244(7) 0.0667(12) 0.0320(8) -0.0124(8) -0.0011(6) 0.0002(8)
C7 0.0259(7) 0.0384(9) 0.0314(8) -0.0044(6) 0.0016(6) 0.0001(6)
C8 0.0224(6) 0.0242(7) 0.0239(7) 0.0006(5) 0.0058(5) 0.0036(5)
C9 0.0310(7) 0.0309(7) 0.0262(7) -0.0040(6) 0.0085(6) 0.0040(6)
C10 0.0263(7) 0.0347(8) 0.0351(8) -0.0016(6) 0.0099(6) -0.0025(6)
C11 0.0271(7) 0.0380(8) 0.0193(6) -0.0016(6) 0.0037(5) 0.0027(6)
C12 0.0362(9) 0.0733(13) 0.0240(7) -0.0153(8) 0.0019(6) -0.0016(9)
C13 0.0538(11) 0.0478(10) 0.0318(8) 0.0123(8) 0.0128(8) 0.0027(8)
C14 0.0268(7) 0.0227(7) 0.0331(7) 0.0020(6) 0.0042(6) 0.0056(5)
C15 0.0269(7) 0.0214(6) 0.0285(7) 0.0034(5) -0.0017(6) 0.0031(5)
C16 0.0282(7) 0.0179(6) 0.0246(7) 0.0042(5) 0.0023(5) 0.0006(5)
C17 0.0286(7) 0.0150(6) 0.0259(7) 0.0004(5) 0.0019(5) 0.0006(5)
C18 0.0304(7) 0.0192(6) 0.0275(7) -0.0003(5) 0.0045(6) 0.0043(5)
C19 0.0279(8) 0.0371(9) 0.0539(10) 0.0040(8) 0.0101(7) 0.0069(7)
C20 0.0354(8) 0.0335(8) 0.0381(9) 0.0033(7) -0.0116(7) 0.0015(7)
C21 0.0398(8) 0.0272(7) 0.0264(7) 0.0035(6) 0.0088(6) -0.0018(6)
C22 0.0293(7) 0.0215(7) 0.0360(8) -0.0018(6) -0.0006(6) -0.0031(6)
C23 0.0510(10) 0.0294(8) 0.0295(8) -0.0047(6) 0.0095(7) 0.0048(7)
C24 0.0172(6) 0.0221(6) 0.0217(6) -0.0007(5) 0.0012(5) 0.0026(5)
C25 0.0202(6) 0.0244(7) 0.0225(6) -0.0025(5) 0.0014(5) 0.0011(5)
C26 0.0251(7) 0.0361(8) 0.0234(7) 0.0029(6) 0.0050(5) -0.0020(6)
C27 0.0268(7) 0.0462(9) 0.0199(7) -0.0040(6) 0.0046(5) 0.0021(6)
C28 0.0266(7) 0.0319(7) 0.0261(7) -0.0089(6) -0.0015(5) 0.0028(6)
C29 0.0222(6) 0.0243(7) 0.0270(7) -0.0005(6) 0.0004(5) 0.0012(5)
C30 0.0201(6) 0.0193(6) 0.0263(7) -0.0009(5) 0.0035(5) -0.0006(5)
C31 0.0225(6) 0.0260(7) 0.0257(7) 0.0005(5) 0.0026(5) 0.0022(5)
C32 0.0266(7) 0.0334(8) 0.0280(7) -0.0008(6) 0.0107(6) 0.0005(6)
C33 0.0192(7) 0.0417(9) 0.0393(8) -0.0025(7) 0.0090(6) 0.0045(6)
C34 0.0233(7) 0.0397(9) 0.0332(8) 0.0021(6) 0.0007(6) 0.0095(6)
C35 0.0246(7) 0.0258(7) 0.0256(7) 0.0018(5) 0.0044(5) 0.0023(5)
C36 0.0213(6) 0.0243(6) 0.0195(6) -0.0001(5) 0.0020(5) 0.0022(5)
C37 0.0224(6) 0.0274(7) 0.0227(6) 0.0003(5) 0.0041(5) 0.0004(5)
C38 0.0234(7) 0.0394(8) 0.0224(7) 0.0015(6) 0.0025(5) 0.0106(6)
C39 0.0371(8) 0.0280(7) 0.0226(7) 0.0045(6) 0.0035(6) 0.0121(6)
C40 0.0365(8) 0.0234(7) 0.0236(7) 0.0025(5) 0.0042(6) 0.0019(6)
C41 0.0227(6) 0.0255(7) 0.0243(7) 0.0000(5) 0.0012(5) 0.0011(5)
C42 0.0628(13) 0.0686(15) 0.0363(10) 0.0043(10) -0.0041(9) -0.0129(11)
C43 0.0567(12) 0.0911(17) 0.0320(9) -0.0140(10) 0.0123(8) -0.0323(12)
C44 0.0452(11) 0.0632(14) 0.0726(15) -0.0258(12) 0.0144(10) -0.0067(10)
C45 0.0596(13) 0.0533(12) 0.0510(11) 0.0062(9) 0.0057(10) -0.0041(10)
C46 0.0669(13) 0.0578(12) 0.0345(9) -0.0047(9) 0.0144(9) -0.0098(10)
C47 0.0594(13) 0.0540(12) 0.0504(11) -0.0031(9) 0.0079(10) -0.0004(10)

loop_
_atom_type_symbol
_atom_type_scat_dispersion_real
_atom_type_scat_dispersion_imag
_atom_type_scat_Cromer_Mann_a1
_atom_type_scat_Cromer_Mann_b1
_atom_type_scat_Cromer_Mann_a2
_atom_type_scat_Cromer_Mann_b2
_atom_type_scat_Cromer_Mann_a3
_atom_type_scat_Cromer_Mann_b3
_atom_type_scat_Cromer_Mann_a4
_atom_type_scat_Cromer_Mann_b4
_atom_type_scat_Cromer_Mann_c
_atom_type_scat_source
C 0.0181 0.0091 2.3100 20.8439 1.0200 10.2075 1.5886 0.5687 0.8650 51.6512 0.2156 'International Tables Vol C 4.2.6.8 and 6.1.1.4'
H 0.0000 0.0000 0.4930 10.5109 0.3229 26.1257 0.1402 3.1424 0.0408 57.7998 0.0030 'International Tables Vol C 4.2.6.8 and 6.1.1.4'
B 0.0090 0.0039 2.0545 23.2185 1.3326 1.0210 1.0979 60.3498 0.7068 0.1403 -0.1932 'International Tables Vol C 4.2.6.8 and 6.1.1.4'
N 0.0311 0.0180 12.2126 0.0057 3.1322 9.8933 2.0125 28.9975 1.1663 0.5826 -11.5290 'International Tables Vol C 4.2.6.8 and 6.1.1.4'
O 0.0492 0.0322 3.0485 13.2771 2.2868 5.7011 1.5463 0.3239 0.8670 32.9089 0.2508 'International Tables Vol C 4.2.6.8 and 6.1.1.4'
F 0.0727 0.0534 3.5392 10.2825 2.6412 4.2944 1.5170 0.2615 1.0243 26.1476 0.2776 'International Tables Vol C 4.2.6.8 and 6.1.1.4'
Ti 0.2191 1.8069 9.7595 7.8508 7.3558 0.5000 1.6991 35.6338 1.9021 116.1050 1.2807 'International Tables Vol C 4.2.6.8 and 6.1.1.4'

loop_
_geom_angle_atom_site_label_1
_geom_angle_atom_site_label_2
_geom_angle_atom_site_label_3
_geom_angle
_geom_angle_publ_flag
N1 Ti1 N2 96.43(4) yes
N1 Ti1 N3 87.48(5) yes
N2 Ti1 N3 63.23(4) yes
N1 Ti1 O1 41.72(4) yes
N2 Ti1 O1 136.46(4) yes
N3 Ti1 O1 96.82(5) yes
N1 Ti1 F1 75.54(4) yes
N2 Ti1 F1 84.88(4) yes
N3 Ti1 F1 142.02(4) yes
O1 Ti1 F1 92.63(4) yes
N1 Ti1 C14 118.24(5) yes
N2 Ti1 C14 145.06(5) yes
N3 Ti1 C14 111.22(5) yes
O1 Ti1 C14 77.01(5) yes
F1 Ti1 C14 106.74(4) yes
N1 Ti1 C15 122.44(5) yes
N2 Ti1 C15 128.44(5) yes
N3 Ti1 C15 140.74(5) yes
O1 Ti1 C15 92.15(5) yes
F1 Ti1 C15 75.07(4) yes
N1 Ti1 C16 149.91(5) yes
N2 Ti1 C16 94.79(5) yes
N3 Ti1 C16 122.41(5) yes
O1 Ti1 C16 127.19(5) yes
F1 Ti1 C16 77.78(4) yes
N1 Ti1 C17 172.74(5) yes
N2 Ti1 C17 87.87(5) yes
N3 Ti1 C17 89.26(5) yes
O1 Ti1 C17 132.52(5) yes
F1 Ti1 C17 110.77(4) yes
N1 Ti1 C18 138.69(5) yes
N2 Ti1 C18 114.68(5) yes
N3 Ti1 C18 83.49(5) yes
O1 Ti1 C18 99.54(5) yes
F1 Ti1 C18 130.99(4) yes
C14 Ti1 C15 34.67(5) yes
C14 Ti1 C16 57.54(5) yes
C15 Ti1 C16 35.08(5) yes
C14 Ti1 C17 57.20(5) yes
C15 Ti1 C17 57.79(5) yes
C16 Ti1 C17 34.50(5) yes
C14 Ti1 C18 34.09(5) yes
C15 Ti1 C18 57.31(5) yes
C16 Ti1 C18 57.13(5) yes
C17 Ti1 C18 34.30(5) yes
Ti1 N1 O1 59.07(6) yes
Ti1 N1 B1 139.51(9) yes
O1 N1 B1 112.26(10) yes
Ti1 N1 H1 108.9(13) no
O1 N1 H1 105.9(13) no
B1 N1 H1 111.4(13) no
Ti1 N2 C1 90.10(8) yes
Ti1 N2 C8 149.10(9) yes
C1 N2 C8 120.33(11) yes
Ti1 N3 C1 94.10(8) yes
Ti1 N3 C11 136.49(9) yes
C1 N3 C11 127.51(12) yes
N1 O1 Ti1 79.21(6) yes
N1 B1 C24 112.44(11) yes
N1 B1 C30 105.97(10) yes
C24 B1 C30 113.26(11) yes
N1 B1 C36 106.15(10) yes
C24 B1 C36 105.98(10) yes
C30 B1 C36 112.94(11) yes
Ti1 F1 C25 141.83(8) yes
N3 C1 N2 112.21(12) yes
N3 C1 C2 124.26(12) yes
N2 C1 C2 123.52(12) yes
C1 C2 C3 120.88(13) yes
C1 C2 C7 119.77(13) yes
C3 C2 C7 119.33(14) yes
C2 C3 C4 119.81(16) yes
C2 C3 H31 119.7 no
C4 C3 H31 120.5 no
C3 C4 C5 120.45(17) yes
C3 C4 H41 119.0 no
C5 C4 H41 120.5 no
C4 C5 C6 119.91(15) yes
C4 C5 H51 119.1 no
C6 C5 H51 121.0 no
C5 C6 C7 120.16(17) yes
C5 C6 H61 120.9 no
C7 C6 H61 118.9 no
C2 C7 C6 120.33(16) yes
C2 C7 H71 119.6 no
C6 C7 H71 120.1 no
N2 C8 C9 111.19(11) yes
N2 C8 C10 112.18(11) yes
C9 C8 C10 110.04(12) yes
N2 C8 H81 107.1 no
C9 C8 H81 107.7 no
C10 C8 H81 108.5 no
C8 C9 H93 108.7 no
C8 C9 H92 110.6 no
H93 C9 H92 109.0 no
C8 C9 H91 110.1 no
H93 C9 H91 109.2 no
H92 C9 H91 109.2 no
C8 C10 H101 107.5 no
C8 C10 H102 111.2 no
H101 C10 H102 109.4 no
C8 C10 H103 108.7 no
H101 C10 H103 110.5 no
H102 C10 H103 109.5 no
N3 C11 C12 114.21(13) yes
N3 C11 C13 113.17(13) yes
C12 C11 C13 110.80(15) yes
N3 C11 H111 105.5 no
C12 C11 H111 107.6 no
C13 C11 H111 104.8 no
C11 C12 H121 110.2 no
C11 C12 H122 109.0 no
H121 C12 H122 108.6 no
C11 C12 H123 111.7 no
H121 C12 H123 108.4 no
H122 C12 H123 108.9 no
C11 C13 H133 107.4 no
C11 C13 H132 109.4 no
H133 C13 H132 109.0 no
C11 C13 H131 110.9 no
H133 C13 H131 110.2 no
H132 C13 H131 109.9 no
Ti1 C14 C15 71.04(8) yes
Ti1 C14 C18 74.02(8) yes
C15 C14 C18 108.21(13) yes
Ti1 C14 C19 123.39(10) yes
C15 C14 C19 125.37(14) yes
C18 C14 C19 126.33(15) yes
Ti1 C15 C14 74.29(8) yes
Ti1 C15 C16 73.38(8) yes
C14 C15 C16 107.91(13) yes
Ti1 C15 C20 120.59(10) yes
C14 C15 C20 124.72(14) yes
C16 C15 C20 127.30(14) yes
Ti1 C16 C15 71.55(8) yes
Ti1 C16 C17 73.66(8) yes
C15 C16 C17 107.86(12) yes
Ti1 C16 C21 123.62(10) yes
C15 C16 C21 125.11(13) yes
C17 C16 C21 126.91(13) yes
Ti1 C17 C16 71.84(8) yes
Ti1 C17 C18 73.70(8) yes
C16 C17 C18 107.87(12) yes
Ti1 C17 C22 122.27(9) yes
C16 C17 C22 127.71(13) yes
C18 C17 C22 124.37(13) yes
Ti1 C18 C17 72.00(8) yes
Ti1 C18 C14 71.89(8) yes
C17 C18 C14 108.14(13) yes
Ti1 C18 C23 128.46(10) yes
C17 C18 C23 126.14(14) yes
C14 C18 C23 125.18(14) yes
C14 C19 H191 110.1 no
C14 C19 H192 109.6 no
H191 C19 H192 108.4 no
C14 C19 H193 109.8 no
H191 C19 H193 107.4 no
H192 C19 H193 111.4 no
C15 C20 H203 109.6 no
C15 C20 H202 109.2 no
H203 C20 H202 110.4 no
C15 C20 H201 109.6 no
H203 C20 H201 108.4 no
H202 C20 H201 109.7 no
C16 C21 H213 109.9 no
C16 C21 H212 109.8 no
H213 C21 H212 108.1 no
C16 C21 H211 111.6 no
H213 C21 H211 107.9 no
H212 C21 H211 109.4 no
C17 C22 H221 110.0 no
C17 C22 H222 111.4 no
H221 C22 H222 108.3 no
C17 C22 H223 110.5 no
H221 C22 H223 109.5 no
H222 C22 H223 107.1 no
C18 C23 H233 108.9 no
C18 C23 H232 106.4 no
H233 C23 H232 111.1 no
C18 C23 H231 109.2 no
H233 C23 H231 109.7 no
H232 C23 H231 111.6 no
B1 C24 C25 126.27(12) yes
B1 C24 C29 120.75(12) yes
C25 C24 C29 112.95(12) yes
F1 C25 C24 120.57(12) yes
F1 C25 C26 114.01(12) yes
C24 C25 C26 125.40(13) yes
C25 C26 F2 120.65(14) yes
C25 C26 C27 118.87(14) yes
F2 C26 C27 120.48(13) yes
F3 C27 C26 120.71(15) yes
F3 C27 C28 120.31(14) yes
C26 C27 C28 118.98(13) yes
C27 C28 F4 119.50(13) yes
C27 C28 C29 119.49(14) yes
F4 C28 C29 121.01(14) yes
C24 C29 F5 119.48(12) yes
C24 C29 C28 124.32(14) yes
F5 C29 C28 116.19(13) yes
B1 C30 C31 119.97(12) yes
B1 C30 C35 126.03(12) yes
C31 C30 C35 113.74(12) yes
F6 C31 C30 119.62(12) yes
F6 C31 C32 115.79(13) yes
C30 C31 C32 124.59(13) yes
C31 C32 F7 121.01(14) yes
C31 C32 C33 118.86(14) yes
F7 C32 C33 120.13(13) yes
F8 C33 C32 120.26(14) yes
F8 C33 C34 120.37(15) yes
C32 C33 C34 119.36(13) yes
F9 C34 C33 119.95(14) yes
F9 C34 C35 120.45(14) yes
C33 C34 C35 119.59(14) yes
F10 C35 C34 115.27(13) yes
F10 C35 C30 120.90(12) yes
C34 C35 C30 123.83(14) yes
B1 C36 C37 121.16(12) yes
B1 C36 C41 125.48(12) yes
C37 C36 C41 113.26(12) yes
F11 C37 C36 119.44(12) yes
F11 C37 C38 115.98(12) yes
C36 C37 C38 124.57(14) yes
F12 C38 C37 120.89(14) yes
F12 C38 C39 119.85(13) yes
C37 C38 C39 119.27(13) yes
F13 C39 C38 121.22(14) yes
F13 C39 C40 119.53(14) yes
C38 C39 C40 119.25(13) yes
F14 C40 C39 119.14(13) yes
F14 C40 C41 121.30(14) yes
C39 C40 C41 119.55(14) yes
C36 C41 C40 124.08(13) yes
C36 C41 F15 121.13(12) yes
C40 C41 F15 114.79(13) yes
C43 C42 C47 120.7(2) yes
C43 C42 H421 119.3 no
C47 C42 H421 120.0 no
C42 C43 C44 119.79(19) yes
C42 C43 H431 119.3 no
C44 C43 H431 120.9 no
C43 C44 C45 120.1(2) yes
C43 C44 H441 120.5 no
C45 C44 H441 119.4 no
C44 C45 C46 119.1(2) yes
C44 C45 H451 119.9 no
C46 C45 H451 121.0 no
C45 C46 C47 120.13(19) yes
C45 C46 H461 119.8 no
C47 C46 H461 120.0 no
C46 C47 C42 120.1(2) yes
C46 C47 H471 120.4 no
C42 C47 H471 119.5 no

loop_
_geom_bond_atom_site_label_1
_geom_bond_atom_site_label_2
_geom_bond_distance
_geom_bond_publ_flag
Ti1 N1 2.1242(12) yes
Ti1 N2 2.1620(11) yes
Ti1 N3 2.0576(11) yes
Ti1 O1 1.8549(10) yes
Ti1 F1 2.2903(8) yes
Ti1 C14 2.3951(14) yes
Ti1 C15 2.3530(14) yes
Ti1 C16 2.3770(13) yes
Ti1 C17 2.4004(13) yes
Ti1 C18 2.4225(14) yes
N1 O1 1.4392(14) yes
N1 B1 1.5850(18) yes
N1 H1 0.888(9) no
N2 C1 1.3231(18) yes
N2 C8 1.4790(17) yes
N3 C1 1.3438(18) yes
N3 C11 1.4717(17) yes
B1 C24 1.6466(19) yes
B1 C30 1.6422(19) yes
B1 C36 1.652(2) yes
F1 C25 1.3814(16) yes
F2 C26 1.3440(18) yes
F3 C27 1.3369(17) yes
F4 C28 1.3379(17) yes
F5 C29 1.3455(17) yes
F6 C31 1.3565(16) yes
F7 C32 1.3396(17) yes
F8 C33 1.3399(17) yes
F9 C34 1.3413(18) yes
F10 C35 1.3532(16) yes
F11 C37 1.3562(17) yes
F12 C38 1.3441(17) yes
F13 C39 1.3361(17) yes
F14 C40 1.3382(18) yes
F15 C41 1.3428(16) yes
C1 C2 1.5073(18) yes
C2 C3 1.388(2) yes
C2 C7 1.390(2) yes
C3 C4 1.397(2) yes
C3 H31 0.949 no
C4 C5 1.377(3) yes
C4 H41 0.952 no
C5 C6 1.379(3) yes
C5 H51 0.970 no
C6 C7 1.390(2) yes
C6 H61 0.950 no
C7 H71 0.954 no
C8 C9 1.520(2) yes
C8 C10 1.529(2) yes
C8 H81 0.991 no
C9 H93 0.978 no
C9 H92 1.004 no
C9 H91 1.000 no
C10 H101 0.971 no
C10 H102 0.993 no
C10 H103 0.996 no
C11 C12 1.522(2) yes
C11 C13 1.527(2) yes
C11 H111 1.010 no
C12 H121 0.981 no
C12 H122 0.985 no
C12 H123 0.977 no
C13 H133 1.005 no
C13 H132 0.985 no
C13 H131 0.999 no
C14 C15 1.415(2) yes
C14 C18 1.413(2) yes
C14 C19 1.496(2) yes
C15 C16 1.425(2) yes
C15 C20 1.502(2) yes
C16 C17 1.417(2) yes
C16 C21 1.499(2) yes
C17 C18 1.422(2) yes
C17 C22 1.4985(19) yes
C18 C23 1.499(2) yes
C19 H191 0.967 no
C19 H192 0.980 no
C19 H193 0.973 no
C20 H203 0.962 no
C20 H202 0.970 no
C20 H201 0.983 no
C21 H213 0.973 no
C21 H212 0.963 no
C21 H211 0.981 no
C22 H221 0.978 no
C22 H222 0.968 no
C22 H223 0.988 no
C23 H233 0.975 no
C23 H232 0.962 no
C23 H231 0.972 no
C24 C25 1.3785(19) yes
C24 C29 1.3950(19) yes
C25 C26 1.3841(19) yes
C26 C27 1.374(2) yes
C27 C28 1.384(2) yes
C28 C29 1.378(2) yes
C30 C31 1.386(2) yes
C30 C35 1.3842(19) yes
C31 C32 1.385(2) yes
C32 C33 1.379(2) yes
C33 C34 1.370(2) yes
C34 C35 1.391(2) yes
C36 C37 1.3913(19) yes
C36 C41 1.395(2) yes
C37 C38 1.383(2) yes
C38 C39 1.375(2) yes
C39 C40 1.376(2) yes
C40 C41 1.385(2) yes
C42 C43 1.363(3) yes
C42 C47 1.368(3) yes
C42 H421 0.978 no
C43 C44 1.380(4) yes
C43 H431 0.943 no
C44 C45 1.390(3) yes
C44 H441 0.936 no
C45 C46 1.381(3) yes
C45 H451 0.959 no
C46 C47 1.374(3) yes
C46 H461 0.955 no
C47 H471 0.961 no
